data_7056388
loop_
_publ_author_name
'Kulikov, Oleg V.'
'Sevryugina, Yulia V.'
'Mehmood, Arshad'
'Saraogi, Ishu'

_publ_section_title
;
 Characterization of aggregated morphologies derived from mono- and
 bis-arylbenzamides -- potential alpha-helix mimetics
;
_journal_name_full 'New J. Chem.'
_journal_paper_doi 10.1039/C6NJ03775E
_journal_year 2017
_chemical_formula_moiety 'C17 H18 N2 O5 '
_chemical_formula_sum 'C17 H18 N2 O5'
_chemical_formula_weight 330.34
_space_group_IT_number 14
_symmetry_cell_setting monoclinic
_symmetry_Int_Tables_number 14
_symmetry_space_group_name_Hall '-P 2ybc'
_symmetry_space_group_name_H-M 'P 1 21/c 1'
_audit_update_record
;
2011-11-06 deposited with the CCDC.
2017-06-19 downloaded from the CCDC.
;
_cell_angle_alpha 90.0000
_cell_angle_beta 97.974(3)
_cell_angle_gamma 90.0000
_cell_formula_units_Z 4
_cell_length_a 4.6091(5)
_cell_length_b 14.1634(17)
_cell_length_c 24.427(3)
_cell_measurement_reflns_used 8309
_cell_measurement_temperature 223.1
_cell_measurement_theta_max 27.7
_cell_measurement_theta_min 3.3
_cell_volume 1579.2(3)
_computing_cell_refinement PROCESS-AUTO
_computing_data_collection PROCESS-AUTO
_computing_data_reduction CrystalStructure
_computing_publication_material 'CrystalStructure 3.8'
_computing_structure_refinement SHELXL
_computing_structure_solution SHELXS97
_diffrn_detector_area_resol_mean 6.85
_diffrn_measured_fraction_theta_full 0.988
_diffrn_measured_fraction_theta_max 0.988
_diffrn_measurement_device_type 'Rigaku SCXmini'
_diffrn_measurement_method \w
_diffrn_radiation_type 'Mo K\a'
_diffrn_radiation_wavelength 0.71075
_diffrn_reflns_av_R_equivalents 0.051
_diffrn_reflns_limit_h_max 4
_diffrn_reflns_limit_h_min -5
_diffrn_reflns_limit_k_max 18
_diffrn_reflns_limit_k_min -18
_diffrn_reflns_limit_l_max 31
_diffrn_reflns_limit_l_min -31
_diffrn_reflns_number 10377
_diffrn_reflns_theta_full 27.48
_diffrn_reflns_theta_max 27.48
_exptl_absorpt_coefficient_mu 0.103
_exptl_absorpt_correction_T_max 0.985
_exptl_absorpt_correction_T_min 0.710
_exptl_absorpt_correction_type multi-scan
_exptl_absorpt_process_details 'Jacobson, R. (1998) Private communication'
_exptl_crystal_colour colorless
_exptl_crystal_density_diffrn 1.389
_exptl_crystal_density_method 'not measured'
_exptl_crystal_description block
_exptl_crystal_F_000 696.00
_exptl_crystal_size_max 0.35
_exptl_crystal_size_mid 0.15
_exptl_crystal_size_min 0.15
_refine_diff_density_max 0.25
_refine_diff_density_min -0.24
_refine_ls_extinction_method none
_refine_ls_goodness_of_fit_ref 1.051
_refine_ls_hydrogen_treatment refall
_refine_ls_number_parameters 230
_refine_ls_number_reflns 3557
_refine_ls_R_factor_gt 0.0688
_refine_ls_shift/su_max 0.0000
_refine_ls_structure_factor_coef Fsqd
_refine_ls_weighting_details 'w = 1/[\s^2^(Fo^2^)+(0.0620P)^2^+0.6763P] where P=(Fo^2^+2Fc^2^)/3'
_refine_ls_weighting_scheme calc
_refine_ls_wR_factor_ref 0.1614
_reflns_number_gt 2267
_reflns_number_total 3557
_reflns_threshold_expression F^2^>2.0\s(F^2^)
_cod_data_source_file c6nj03775e3.cif
_cod_data_source_block '_HAMILTON_HX02'
_cod_original_formula_sum 'C17 H18 N2 O5 '
_cod_database_code 7056388

loop_
_symmetry_equiv_pos_site_id
_symmetry_equiv_pos_as_xyz
1 +X,+Y,+Z
2 -X,1/2+Y,1/2-Z
3 -X,-Y,-Z
4 +X,1/2-Y,1/2+Z

loop_
_atom_site_label
_atom_site_type_symbol
_atom_site_fract_x
_atom_site_fract_y
_atom_site_fract_z
_atom_site_U_iso_or_equiv
_atom_site_adp_type
_atom_site_occupancy
_atom_site_symmetry_multiplicity
_atom_site_calc_flag
_atom_site_refinement_flags
O(1) O -0.7368(4) 0.80842(12) 0.84364(7) 0.0482(4) Uani 1.00 1 d .
O(2) O -0.0779(4) 0.68600(11) 0.70767(7) 0.0464(4) Uani 1.00 1 d .
O(3) O 0.1414(5) 0.93701(12) 0.58756(9) 0.0680(6) Uani 1.00 1 d .
O(4) O 0.7606(4) 0.76651(13) 0.46039(8) 0.0588(5) Uani 1.00 1 d .
O(5) O 0.7411(4) 0.61704(12) 0.48777(7) 0.0482(4) Uani 1.00 1 d .
N(1) N -0.7402(6) 0.99363(18) 0.83411(10) 0.0519(6) Uani 1.00 1 d .
N(2) N -0.0025(4) 0.81431(15) 0.65615(8) 0.0418(5) Uani 1.00 1 d .
C(1) C -0.5953(5) 0.94174(17) 0.79892(10) 0.0383(5) Uani 1.00 1 d .
C(2) C -0.4470(6) 0.98339(17) 0.75997(11) 0.0486(7) Uani 1.00 1 d .
C(3) C -0.2909(5) 0.93008(17) 0.72682(11) 0.0445(6) Uani 1.00 1 d .
C(4) C -0.2792(5) 0.83264(16) 0.73161(10) 0.0352(5) Uani 1.00 1 d .
C(5) C -0.4285(5) 0.78987(16) 0.77091(9) 0.0357(5) Uani 1.00 1 d .
C(6) C -0.5831(5) 0.84300(16) 0.80388(10) 0.0354(5) Uani 1.00 1 d .
C(7) C -0.7513(6) 0.70905(19) 0.84971(12) 0.0543(7) Uani 1.00 1 d .
C(8) C -0.1129(5) 0.77034(16) 0.69826(10) 0.0351(5) Uani 1.00 1 d .
C(9) C 0.1690(5) 0.78025(17) 0.61765(10) 0.0366(5) Uani 1.00 1 d .
C(10) C 0.2483(5) 0.84757(17) 0.58063(11) 0.0423(6) Uani 1.00 1 d .
C(11) C 0.4146(5) 0.82345(17) 0.54068(10) 0.0440(6) Uani 1.00 1 d .
C(12) C 0.5077(5) 0.73053(17) 0.53624(10) 0.0367(5) Uani 1.00 1 d .
C(13) C 0.4338(5) 0.66410(17) 0.57313(10) 0.0404(5) Uani 1.00 1 d .
C(14) C 0.2651(5) 0.68834(17) 0.61368(10) 0.0402(6) Uani 1.00 1 d .
C(15) C 0.2786(8) 1.0132(2) 0.56579(17) 0.0873(12) Uani 1.00 1 d .
C(16) C 0.6827(5) 0.70879(18) 0.49116(10) 0.0392(5) Uani 1.00 1 d .
C(17) C 0.9044(6) 0.5903(2) 0.44380(11) 0.0528(7) Uani 1.00 1 d .
H(1) H -0.4522 1.0494 0.7559 0.058 Uiso 1.00 1 c R
H(1A) H -0.796(6) 1.053(2) 0.8233(12) 0.067(9) Uiso 1.00 1 c .
H(1B) H -0.875(5) 0.9655(19) 0.8470(11) 0.047(8) Uiso 1.00 1 c .
H(2) H -0.1913 0.9603 0.7007 0.053 Uiso 1.00 1 c R
H(2A) H -0.039(6) 0.877(2) 0.6525(12) 0.064(9) Uiso 1.00 1 c .
H(3) H -0.4231 0.7238 0.7749 0.043 Uiso 1.00 1 c R
H(4) H -0.8186 0.6805 0.8141 0.065 Uiso 1.00 1 c R
H(5) H -0.8869 0.6938 0.8754 0.065 Uiso 1.00 1 c R
H(6) H -0.5584 0.6849 0.8638 0.065 Uiso 1.00 1 c R
H(7) H 0.4664 0.8696 0.5161 0.053 Uiso 1.00 1 c R
H(8) H 0.4988 0.6015 0.5707 0.048 Uiso 1.00 1 c R
H(9) H 0.2158 0.6423 0.6385 0.048 Uiso 1.00 1 c R
H(10) H 0.4879 1.0017 0.5695 0.105 Uiso 1.00 1 c R
H(11) H 0.2417 1.0702 0.5857 0.105 Uiso 1.00 1 c R
H(12) H 0.2018 1.0206 0.5270 0.105 Uiso 1.00 1 c R
H(13) H 0.8778 0.5234 0.4362 0.063 Uiso 1.00 1 c R
H(14) H 1.1107 0.6034 0.4549 0.063 Uiso 1.00 1 c R
H(15) H 0.8342 0.6261 0.4108 0.063 Uiso 1.00 1 c R

loop_
_atom_site_aniso_label
_atom_site_aniso_U_11
_atom_site_aniso_U_22
_atom_site_aniso_U_33
_atom_site_aniso_U_12
_atom_site_aniso_U_13
_atom_site_aniso_U_23
O(1) 0.0626(11) 0.0410(9) 0.0464(10) 0.0006(8) 0.0269(9) 0.0046(8)
O(2) 0.0636(11) 0.0305(9) 0.0494(10) -0.0020(8) 0.0232(9) -0.0002(7)
O(3) 0.1010(16) 0.0329(9) 0.0823(15) 0.0119(10) 0.0563(13) 0.0137(9)
O(4) 0.0833(14) 0.0468(11) 0.0541(12) 0.0010(10) 0.0366(11) 0.0080(9)
O(5) 0.0610(11) 0.0437(10) 0.0452(10) 0.0038(8) 0.0258(9) -0.0014(8)
N(1) 0.0693(17) 0.0392(13) 0.0521(14) 0.0070(13) 0.0262(13) -0.0011(11)
N(2) 0.0519(13) 0.0347(11) 0.0429(12) 0.0038(10) 0.0209(10) 0.0042(9)
C(1) 0.0442(14) 0.0353(12) 0.0361(13) 0.0014(11) 0.0081(11) -0.0037(10)
C(2) 0.0695(18) 0.0273(12) 0.0522(16) -0.0019(12) 0.0197(14) 0.0003(11)
C(3) 0.0562(16) 0.0362(13) 0.0458(15) -0.0058(12) 0.0230(13) 0.0026(11)
C(4) 0.0379(13) 0.0325(12) 0.0356(12) -0.0030(10) 0.0064(10) 0.0001(9)
C(5) 0.0427(14) 0.0296(11) 0.0362(13) -0.0009(10) 0.0107(11) -0.0003(9)
C(6) 0.0379(13) 0.0362(12) 0.0330(12) -0.0039(10) 0.0080(10) 0.0032(10)
C(7) 0.0688(19) 0.0466(15) 0.0525(16) -0.0025(14) 0.0259(15) 0.0120(13)
C(8) 0.0356(13) 0.0348(12) 0.0357(12) -0.0048(10) 0.0082(10) -0.0012(10)
C(9) 0.0369(13) 0.0391(13) 0.0351(13) -0.0000(10) 0.0098(10) 0.0026(10)
C(10) 0.0501(15) 0.0330(12) 0.0473(15) 0.0008(11) 0.0187(12) 0.0031(11)
C(11) 0.0553(16) 0.0369(13) 0.0437(15) -0.0005(11) 0.0210(12) 0.0102(11)
C(12) 0.0368(13) 0.0391(13) 0.0349(13) -0.0015(10) 0.0076(11) 0.0010(10)
C(13) 0.0461(14) 0.0355(13) 0.0417(13) 0.0014(11) 0.0135(11) 0.0019(10)
C(14) 0.0462(14) 0.0339(12) 0.0427(14) 0.0009(11) 0.0143(11) 0.0079(10)
C(15) 0.115(3) 0.0354(16) 0.122(3) 0.0001(17) 0.050(2) 0.0058(18)
C(16) 0.0421(14) 0.0405(14) 0.0359(13) -0.0016(11) 0.0084(11) 0.0006(10)
C(17) 0.0643(18) 0.0534(16) 0.0448(15) 0.0059(14) 0.0225(14) -0.0050(12)

loop_
_atom_type_symbol
_atom_type_description
_atom_type_scat_dispersion_real
_atom_type_scat_dispersion_imag
_atom_type_scat_source
O O 0.011 0.006
;
International Tables for Crystallography
(1992, Vol. C, Tables 4.2.6.8 and 6.1.1.4)
;
N N 0.006 0.003
;
International Tables for Crystallography
(1992, Vol. C, Tables 4.2.6.8 and 6.1.1.4)
;
C C 0.003 0.002
;
International Tables for Crystallography
(1992, Vol. C, Tables 4.2.6.8 and 6.1.1.4)
;
H H 0.000 0.000
;
International Tables for Crystallography
(1992, Vol. C, Table 6.1.1.4)
;

loop_
_geom_angle_atom_site_label_1
_geom_angle_atom_site_label_2
_geom_angle_atom_site_label_3
_geom_angle
_geom_angle_publ_flag
C(6) O(1) C(7) 117.8(2) yes
C(10) O(3) C(15) 118.4(2) yes
C(16) O(5) C(17) 115.6(2) yes
C(8) N(2) C(9) 131.1(2) yes
N(1) C(1) C(2) 122.3(2) yes
N(1) C(1) C(6) 119.8(2) yes
C(2) C(1) C(6) 117.9(2) yes
C(1) C(2) C(3) 121.3(2) yes
C(2) C(3) C(4) 120.9(2) yes
C(3) C(4) C(5) 118.3(2) yes
C(3) C(4) C(8) 124.3(2) yes
C(5) C(4) C(8) 117.5(2) yes
C(4) C(5) C(6) 120.8(2) yes
O(1) C(6) C(1) 113.5(2) yes
O(1) C(6) C(5) 125.6(2) yes
C(1) C(6) C(5) 120.9(2) yes
O(2) C(8) N(2) 122.4(2) yes
O(2) C(8) C(4) 122.8(2) yes
N(2) C(8) C(4) 114.8(2) yes
N(2) C(9) C(10) 115.1(2) yes
N(2) C(9) C(14) 126.1(2) yes
C(10) C(9) C(14) 118.8(2) yes
O(3) C(10) C(9) 114.7(2) yes
O(3) C(10) C(11) 124.3(2) yes
C(9) C(10) C(11) 121.0(2) yes
C(10) C(11) C(12) 120.1(2) yes
C(11) C(12) C(13) 119.2(2) yes
C(11) C(12) C(16) 117.3(2) yes
C(13) C(12) C(16) 123.5(2) yes
C(12) C(13) C(14) 120.8(2) yes
C(9) C(14) C(13) 120.0(2) yes
O(4) C(16) O(5) 123.1(2) yes
O(4) C(16) C(12) 124.4(2) yes
O(5) C(16) C(12) 112.6(2) yes
C(1) N(1) H(1A) 117(2) no
C(1) N(1) H(1B) 115.7(19) no
H(1A) N(1) H(1B) 111(2) no
C(8) N(2) H(2A) 116(2) no
C(9) N(2) H(2A) 113(2) no
C(1) C(2) H(1) 119.3 no
C(3) C(2) H(1) 119.4 no
C(2) C(3) H(2) 119.6 no
C(4) C(3) H(2) 119.6 no
C(4) C(5) H(3) 119.6 no
C(6) C(5) H(3) 119.6 no
O(1) C(7) H(4) 109.5 no
O(1) C(7) H(5) 109.5 no
O(1) C(7) H(6) 109.5 no
H(4) C(7) H(5) 109.5 no
H(4) C(7) H(6) 109.5 no
H(5) C(7) H(6) 109.5 no
C(10) C(11) H(7) 119.9 no
C(12) C(11) H(7) 120.0 no
C(12) C(13) H(8) 119.6 no
C(14) C(13) H(8) 119.6 no
C(9) C(14) H(9) 120.0 no
C(13) C(14) H(9) 120.0 no
O(3) C(15) H(10) 109.5 no
O(3) C(15) H(11) 109.5 no
O(3) C(15) H(12) 109.5 no
H(10) C(15) H(11) 109.5 no
H(10) C(15) H(12) 109.5 no
H(11) C(15) H(12) 109.5 no
O(5) C(17) H(13) 109.5 no
O(5) C(17) H(14) 109.5 no
O(5) C(17) H(15) 109.5 no
H(13) C(17) H(14) 109.5 no
H(13) C(17) H(15) 109.5 no
H(14) C(17) H(15) 109.5 no

loop_
_geom_bond_atom_site_label_1
_geom_bond_atom_site_label_2
_geom_bond_distance
_geom_bond_publ_flag
O(1) C(6) 1.370(3) yes
O(1) C(7) 1.418(3) yes
O(2) C(8) 1.223(2) yes
O(3) C(10) 1.378(3) yes
O(3) C(15) 1.393(4) yes
O(4) C(16) 1.199(3) yes
O(5) C(16) 1.332(3) yes
O(5) C(17) 1.445(3) yes
N(1) C(1) 1.373(3) yes
N(2) C(8) 1.360(3) yes
N(2) C(9) 1.396(3) yes
C(1) C(2) 1.379(3) yes
C(1) C(6) 1.404(3) yes
C(2) C(3) 1.380(3) yes
C(3) C(4) 1.385(3) yes
C(4) C(5) 1.395(3) yes
C(4) C(8) 1.484(3) yes
C(5) C(6) 1.372(3) yes
C(9) C(10) 1.397(3) yes
C(9) C(14) 1.383(3) yes
C(10) C(11) 1.365(3) yes
C(11) C(12) 1.393(3) yes
C(12) C(13) 1.378(3) yes
C(12) C(16) 1.485(3) yes
C(13) C(14) 1.385(3) yes
N(1) H(1A) 0.91(3) no
N(1) H(1B) 0.84(2) no
N(2) H(2A) 0.90(3) no
C(2) H(1) 0.940 no
C(3) H(2) 0.940 no
C(5) H(3) 0.940 no
C(7) H(4) 0.970 no
C(7) H(5) 0.970 no
C(7) H(6) 0.970 no
C(11) H(7) 0.940 no
C(13) H(8) 0.940 no
C(14) H(9) 0.940 no
C(15) H(10) 0.970 no
C(15) H(11) 0.970 no
C(15) H(12) 0.970 no
C(17) H(13) 0.970 no
C(17) H(14) 0.970 no
C(17) H(15) 0.970 no

loop_
_geom_contact_atom_site_label_1
_geom_contact_atom_site_label_2
_geom_contact_distance
_geom_contact_site_symmetry_2
O(1) O(4) 3.564(2) 4_465
O(1) C(4) 3.458(2) 1_455
O(1) C(5) 3.438(2) 1_455
O(1) C(17) 3.450(3) 4_365
O(2) N(1) 2.988(2) 2_446
O(2) C(5) 3.497(2) 1_655
O(2) C(14) 3.537(2) 1_455
O(4) O(1) 3.564(2) 4_664
O(4) C(7) 3.351(3) 4_664
O(4) C(11) 3.456(3) 1_655
O(4) C(15) 3.185(3) 3_676
N(1) O(2) 2.988(2) 2_456
N(1) C(2) 3.504(3) 1_455
N(1) C(3) 3.504(3) 1_455
N(1) C(13) 3.474(3) 2_556
N(1) C(17) 3.535(4) 4_365
N(2) C(4) 3.588(2) 1_655
N(2) C(5) 3.594(2) 1_655
C(1) C(3) 3.441(3) 1_455
C(2) N(1) 3.504(3) 1_655
C(3) N(1) 3.504(3) 1_655
C(3) C(1) 3.441(3) 1_655
C(4) O(1) 3.458(2) 1_655
C(4) N(2) 3.588(2) 1_455
C(4) C(6) 3.444(3) 1_655
C(4) C(9) 3.578(3) 1_455
C(5) O(1) 3.438(2) 1_655
C(5) O(2) 3.497(2) 1_455
C(5) N(2) 3.594(2) 1_455
C(5) C(8) 3.409(3) 1_455
C(6) C(4) 3.444(3) 1_455
C(6) C(8) 3.454(3) 1_455
C(7) O(4) 3.351(3) 4_465
C(8) C(5) 3.409(3) 1_655
C(8) C(6) 3.454(3) 1_655
C(8) C(14) 3.492(3) 1_455
C(9) C(4) 3.578(3) 1_655
C(9) C(12) 3.473(3) 1_455
C(11) O(4) 3.456(3) 1_455
C(12) C(9) 3.473(3) 1_655
C(13) N(1) 3.474(3) 2_546
C(14) O(2) 3.537(2) 1_655
C(14) C(8) 3.492(3) 1_655
C(15) O(4) 3.185(3) 3_676
C(17) O(1) 3.450(3) 4_764
C(17) N(1) 3.535(4) 4_764
O(1) H(3) 3.576 1_455
O(1) H(14) 3.157 4_365
O(1) H(15) 2.891 4_365
O(1) H(15) 3.046 4_465
O(2) H(1) 3.124 2_446
O(2) H(1) 3.147 2_546
O(2) H(1A) 2.08(3) 2_446
O(2) H(1B) 3.39(2) 2_446
O(2) H(3) 3.273 1_655
O(2) H(4) 2.708 1_655
O(2) H(9) 3.508 1_455
O(3) H(7) 3.483 1_455
O(3) H(10) 3.120 1_455
O(3) H(12) 3.077 3_576
O(4) H(5) 3.437 4_664
O(4) H(5) 2.863 4_764
O(4) H(6) 2.692 4_664
O(4) H(10) 3.520 3_676
O(4) H(11) 2.571 3_676
O(4) H(12) 3.033 3_676
O(5) H(8) 3.523 3_666
O(5) H(13) 3.096 3_766
O(5) H(14) 2.912 1_455
O(5) H(14) 3.451 3_766
N(1) H(8) 2.874 2_556
N(1) H(9) 3.177 2_456
N(1) H(9) 3.205 2_556
N(1) H(13) 3.255 4_365
N(1) H(13) 3.524 4_465
N(1) H(14) 3.410 4_365
N(1) H(15) 3.354 4_365
N(1) H(15) 3.466 4_465
C(1) H(1B) 3.38(2) 1_655
C(1) H(2) 3.398 1_455
C(1) H(9) 3.567 2_556
C(1) H(15) 3.287 4_465
C(2) H(1A) 3.33(2) 1_655
C(2) H(1B) 3.16(2) 1_655
C(2) H(2) 3.549 1_455
C(2) H(3) 3.541 2_456
C(2) H(9) 3.408 2_556
C(3) H(1A) 3.51(2) 1_655
C(3) H(1B) 3.31(2) 1_655
C(4) H(4) 3.467 1_655
C(5) H(1) 3.497 2_446
C(5) H(4) 3.254 1_655
C(5) H(5) 3.583 1_655
C(6) H(15) 3.052 4_465
C(7) H(3) 3.377 1_455
C(7) H(11) 3.529 2_446
C(7) H(11) 3.293 2_546
C(7) H(15) 3.481 4_365
C(8) H(1A) 3.14(3) 2_446
C(8) H(3) 3.520 1_655
C(8) H(4) 3.225 1_655
C(10) H(2A) 3.53(2) 1_655
C(11) H(2A) 3.53(2) 1_655
C(11) H(12) 3.398 3_676
C(12) H(14) 3.087 1_455
C(13) H(1A) 3.24(2) 2_546
C(13) H(13) 3.013 3_666
C(13) H(14) 3.179 1_455
C(14) H(1A) 3.41(3) 2_446
C(14) H(1A) 3.32(2) 2_546
C(14) H(13) 3.269 3_666
C(15) H(5) 3.547 2_456
C(15) H(6) 3.150 2_556
C(15) H(7) 2.966 3_676
C(15) H(12) 2.980 3_576
C(15) H(12) 3.551 3_676
C(16) H(6) 3.497 4_664
C(16) H(14) 3.052 1_455
C(17) H(1B) 2.81(2) 4_764
C(17) H(8) 3.283 3_666
C(17) H(13) 3.373 3_766
H(1) O(2) 3.124 2_456
H(1) O(2) 3.147 2_556
H(1) C(5) 3.497 2_456
H(1) H(1A) 3.236 1_655
H(1) H(1B) 3.435 1_655
H(1) H(3) 2.623 2_456
H(1) H(4) 2.920 2_456
H(1) H(6) 3.503 2_456
H(1) H(9) 2.964 2_556
H(1A) O(2) 2.08(3) 2_456
H(1A) C(2) 3.33(2) 1_455
H(1A) C(3) 3.51(2) 1_455
H(1A) C(8) 3.14(3) 2_456
H(1A) C(13) 3.24(2) 2_556
H(1A) C(14) 3.41(3) 2_456
H(1A) C(14) 3.32(2) 2_556
H(1A) H(1) 3.236 1_455
H(1A) H(2) 3.535 1_455
H(1A) H(8) 2.841 2_556
H(1A) H(9) 2.591 2_456
H(1A) H(9) 2.988 2_556
H(1A) H(13) 3.492 4_365
H(1B) O(2) 3.39(2) 2_456
H(1B) C(1) 3.38(2) 1_455
H(1B) C(2) 3.16(2) 1_455
H(1B) C(3) 3.31(2) 1_455
H(1B) C(17) 2.81(2) 4_365
H(1B) H(1) 3.435 1_455
H(1B) H(8) 3.128 2_556
H(1B) H(9) 3.002 2_456
H(1B) H(13) 2.599 4_365
H(1B) H(14) 2.819 4_365
H(1B) H(15) 2.546 4_365
H(2) C(1) 3.398 1_655
H(2) C(2) 3.549 1_655
H(2) H(1A) 3.535 1_655
H(2) H(4) 3.142 2_456
H(2) H(10) 3.388 1_455
H(2A) C(10) 3.53(2) 1_455
H(2A) C(11) 3.53(2) 1_455
H(2A) H(10) 3.282 1_455
H(3) O(1) 3.576 1_655
H(3) O(2) 3.273 1_455
H(3) C(2) 3.541 2_446
H(3) C(7) 3.377 1_655
H(3) C(8) 3.520 1_455
H(3) H(1) 2.623 2_446
H(3) H(4) 2.884 1_655
H(3) H(5) 3.262 1_655
H(4) O(2) 2.708 1_455
H(4) C(4) 3.467 1_455
H(4) C(5) 3.254 1_455
H(4) C(8) 3.225 1_455
H(4) H(1) 2.920 2_446
H(4) H(2) 3.142 2_446
H(4) H(3) 2.884 1_455
H(5) O(4) 2.863 4_365
H(5) O(4) 3.437 4_465
H(5) C(5) 3.583 1_455
H(5) C(15) 3.547 2_446
H(5) H(3) 3.262 1_455
H(5) H(6) 3.071 1_455
H(5) H(10) 3.450 2_546
H(5) H(11) 2.659 2_446
H(5) H(11) 3.467 2_546
H(5) H(14) 3.468 4_365
H(5) H(15) 3.035 4_365
H(6) O(4) 2.692 4_465
H(6) C(15) 3.150 2_546
H(6) C(16) 3.497 4_465
H(6) H(1) 3.503 2_446
H(6) H(5) 3.071 1_655
H(6) H(10) 3.057 2_546
H(6) H(11) 2.407 2_546
H(6) H(15) 3.344 4_465
H(7) O(3) 3.483 1_655
H(7) C(15) 2.966 3_676
H(7) H(10) 2.804 3_676
H(7) H(11) 3.107 3_676
H(7) H(12) 3.480 3_576
H(7) H(12) 2.513 3_676
H(8) O(5) 3.523 3_666
H(8) N(1) 2.874 2_546
H(8) C(17) 3.283 3_666
H(8) H(1A) 2.841 2_546
H(8) H(1B) 3.128 2_546
H(8) H(9) 3.533 1_655
H(8) H(13) 2.468 3_666
H(8) H(13) 3.399 3_766
H(8) H(14) 3.131 1_455
H(8) H(14) 3.517 3_766
H(9) O(2) 3.508 1_655
H(9) N(1) 3.177 2_446
H(9) N(1) 3.205 2_546
H(9) C(1) 3.567 2_546
H(9) C(2) 3.408 2_546
H(9) H(1) 2.964 2_546
H(9) H(1A) 2.591 2_446
H(9) H(1A) 2.988 2_546
H(9) H(1B) 3.002 2_446
H(9) H(8) 3.533 1_455
H(9) H(13) 2.968 3_666
H(10) O(3) 3.120 1_655
H(10) O(4) 3.520 3_676
H(10) H(2) 3.388 1_655
H(10) H(2A) 3.282 1_655
H(10) H(5) 3.450 2_556
H(10) H(6) 3.057 2_556
H(10) H(7) 2.804 3_676
H(10) H(10) 3.414 3_676
H(10) H(11) 3.576 1_655
H(10) H(12) 3.595 1_655
H(10) H(12) 2.939 3_676
H(11) O(4) 2.571 3_676
H(11) C(7) 3.529 2_456
H(11) C(7) 3.293 2_556
H(11) H(5) 2.659 2_456
H(11) H(5) 3.467 2_556
H(11) H(6) 2.407 2_556
H(11) H(7) 3.107 3_676
H(11) H(10) 3.576 1_455
H(11) H(12) 3.443 3_576
H(12) O(3) 3.077 3_576
H(12) O(4) 3.033 3_676
H(12) C(11) 3.398 3_676
H(12) C(15) 2.980 3_576
H(12) C(15) 3.551 3_676
H(12) H(7) 3.480 3_576
H(12) H(7) 2.513 3_676
H(12) H(10) 3.595 1_455
H(12) H(10) 2.939 3_676
H(12) H(11) 3.443 3_576
H(12) H(12) 2.205 3_576
H(12) H(12) 3.262 3_676
H(13) O(5) 3.096 3_766
H(13) N(1) 3.524 4_664
H(13) N(1) 3.255 4_764
H(13) C(13) 3.013 3_666
H(13) C(14) 3.269 3_666
H(13) C(17) 3.373 3_766
H(13) H(1A) 3.492 4_764
H(13) H(1B) 2.599 4_764
H(13) H(8) 2.468 3_666
H(13) H(8) 3.399 3_766
H(13) H(9) 2.968 3_666
H(13) H(13) 3.232 3_766
H(13) H(14) 3.204 3_766
H(14) O(1) 3.157 4_764
H(14) O(5) 2.912 1_655
H(14) O(5) 3.451 3_766
H(14) N(1) 3.410 4_764
H(14) C(12) 3.087 1_655
H(14) C(13) 3.179 1_655
H(14) C(16) 3.052 1_655
H(14) H(1B) 2.819 4_764
H(14) H(5) 3.468 4_764
H(14) H(8) 3.131 1_655
H(14) H(8) 3.517 3_766
H(14) H(13) 3.204 3_766
H(15) O(1) 3.046 4_664
H(15) O(1) 2.891 4_764
H(15) N(1) 3.466 4_664
H(15) N(1) 3.354 4_764
H(15) C(1) 3.287 4_664
H(15) C(6) 3.052 4_664
H(15) C(7) 3.481 4_764
H(15) H(1B) 2.546 4_764
H(15) H(5) 3.035 4_764
H(15) H(6) 3.344 4_664

loop_
_geom_torsion_atom_site_label_1
_geom_torsion_atom_site_label_2
_geom_torsion_atom_site_label_3
_geom_torsion_atom_site_label_4
_geom_torsion
C(7) O(1) C(6) C(1) 176.6(2)
C(7) O(1) C(6) C(5) -3.4(3)
C(15) O(3) C(10) C(9) 159.9(2)
C(15) O(3) C(10) C(11) -21.3(3)
C(17) O(5) C(16) O(4) -0.5(3)
C(17) O(5) C(16) C(12) 178.41(19)
C(8) N(2) C(9) C(10) -178.5(2)
C(8) N(2) C(9) C(14) 1.0(3)
C(9) N(2) C(8) O(2) -2.1(3)
C(9) N(2) C(8) C(4) 178.0(2)
N(1) C(1) C(2) C(3) 176.8(2)
N(1) C(1) C(6) O(1) 3.0(3)
N(1) C(1) C(6) C(5) -177.0(2)
C(2) C(1) C(6) O(1) 179.94(17)
C(2) C(1) C(6) C(5) -0.1(2)
C(6) C(1) C(2) C(3) -0.0(3)
C(1) C(2) C(3) C(4) 0.2(3)
C(2) C(3) C(4) C(5) -0.2(3)
C(2) C(3) C(4) C(8) -179.0(2)
C(3) C(4) C(5) C(6) 0.1(2)
C(3) C(4) C(8) O(2) 171.2(2)
C(3) C(4) C(8) N(2) -9.0(3)
C(5) C(4) C(8) O(2) -7.6(3)
C(5) C(4) C(8) N(2) 172.20(19)
C(8) C(4) C(5) C(6) 179.0(2)
C(4) C(5) C(6) O(1) -179.96(13)
C(4) C(5) C(6) C(1) 0.0(2)
N(2) C(9) C(10) O(3) -0.8(3)
N(2) C(9) C(10) C(11) -179.7(2)
N(2) C(9) C(14) C(13) 179.7(2)
C(10) C(9) C(14) C(13) -0.8(3)
C(14) C(9) C(10) O(3) 179.7(2)
C(14) C(9) C(10) C(11) 0.8(3)
O(3) C(10) C(11) C(12) -178.7(2)
C(9) C(10) C(11) C(12) 0.1(2)
C(10) C(11) C(12) C(13) -1.0(3)
C(10) C(11) C(12) C(16) 178.8(2)
C(11) C(12) C(13) C(14) 1.1(3)
C(11) C(12) C(16) O(4) 3.9(3)
C(11) C(12) C(16) O(5) -175.1(2)
C(13) C(12) C(16) O(4) -176.3(2)
C(13) C(12) C(16) O(5) 4.8(3)
C(16) C(12) C(13) C(14) -178.7(2)
C(12) C(13) C(14) C(9) -0.2(3)
